data_1529432
loop_
_publ_author_name
'M.S. Molokeev'
'S.V. Misyul'

_publ_section_title
;
 Structural transformations and the critical and noncritical parameters
 during the phase transition in the (NH4)2KWO3F3 oxyfluoride
;
_journal_issue 8
_journal_name_full 'Physics of the Solid State'
_journal_page_first 1672
_journal_page_last 1679
_journal_paper_doi 10.1134/S1063783411080208
_journal_volume 53
_journal_year 2011
_chemical_formula_sum 'F3 H6 K1.28 N1.72 O3 W'
_space_group_IT_number 59
_symmetry_space_group_name_Hall '-P 2ab 2a'
_symmetry_space_group_name_H-M 'P m m n :2'
_cell_angle_alpha 90.000000
_cell_angle_beta 90.000000
_cell_angle_gamma 90.000000
_cell_formula_units_Z 2
_cell_length_a 6.3036(3)
_cell_length_b 8.9891(3)
_cell_length_c 6.2976(4)
_cell_volume 356.85(3)
_cod_data_source_file NH42KWO3F3_133K.cif
_cod_data_source_block a
_cod_original_sg_symbol_Hall '-P 2AB 2A       '
_cod_original_sg_symbol_H-M 'P M M N         '
_cod_database_code 1529432
_cod_database_fobs_code 1529432

loop_
_symmetry_equiv_pos_site_id
_symmetry_equiv_pos_as_xyz
1 'x, y, z'
2 '1/2-x, 1/2-y, z'
3 '1/2+x, -y, -z'
4 '-x, 1/2+y, -z'
5 '-x, -y, -z'
6 '1/2+x, 1/2+y, -z'
7 '1/2-x, y, z'
8 'x, 1/2-y, z'

loop_
_atom_site_label
_atom_site_type_symbol
_atom_site_fract_x
_atom_site_fract_y
_atom_site_fract_z
_atom_site_U_iso_or_equiv
_atom_site_occupancy
_atom_site_adp_type
W W 0.75000 0.75000 0.7520(6) 0.0147(5) 1.00000 Uiso
K K 0.75000 0.25000 0.743(2) 0.005(1) 1.00000 Uiso
N N 0.25000 -0.006(3) 0.758(4) 0.032(7) 0.86(2) Uiso
K1 K 0.25000 -0.006(3) 0.758(4) 0.032(7) 0.14(2) Uiso
H1 H 0.14600 0.939(3) 0.760(4) 0.06724 0.50000 Uiso
H2 H 0.25000 0.043(3) 0.639(4) 0.06724 1.00000 Uiso
H3 H 0.25000 0.043(3) 0.864(4) 0.06724 1.00000 Uiso
F1 F -0.046(5) 0.75000 0.514(4) 0.10(1) 1.00000 Uiso
O2 O 0.501(5) 0.25000 0.103(4) 0.018(8) 1.00000 Uiso
F3 F 0.75000 -0.044(2) 0.822(6) -0.003(8) 0.50000 Uiso
O3 O 0.75000 -0.044(2) 0.822(6) -0.003(8) 0.50000 Uiso

loop_
_atom_type_symbol
_atom_type_scat_dispersion_real
_atom_type_scat_dispersion_imag
W -5.47340 5.57740
K 0.38680 1.06570
N 0.03110 0.01800
H 0.00000 0.00000
F 0.07270 0.05340
O 0.04920 0.03220
